data_2231805
loop_
_publ_author_name
'Yusof, M. Sukeri M.'
'Azmi, Norafiqah R.'
'Yamin, Bohari M.'

_publ_section_title
;
 <i>N</i>-(4-Chlorobutanoyl)-<i>N</i>'-(2,5-dimethoxyphenyl)thiourea
;
_journal_coeditor_code BH2378
_journal_issue 10
_journal_name_full 'Acta Crystallographica Section E'
_journal_page_first o2609
_journal_paper_doi 10.1107/S1600536811036002
_journal_volume 67
_journal_year 2011
_chemical_formula_iupac 'C13 H17 Cl N2 O3 S'
_chemical_formula_moiety 'C13 H17 Cl N2 O3 S'
_chemical_formula_sum 'C13 H17 Cl N2 O3 S'
_chemical_formula_weight 316.80
_chemical_name_systematic
;
<i>N</i>-(4-Chlorobutanoyl)-<i>N</i>'-(2,5-dimethoxyphenyl)thiourea
;
_space_group_IT_number 2
_symmetry_cell_setting triclinic
_symmetry_space_group_name_Hall '-P 1'
_symmetry_space_group_name_H-M 'P -1'
_atom_sites_solution_hydrogens geom
_atom_sites_solution_primary direct
_atom_sites_solution_secondary difmap
_audit_creation_method SHELXL-97
_cell_angle_alpha 98.536(5)
_cell_angle_beta 97.787(5)
_cell_angle_gamma 101.489(5)
_cell_formula_units_Z 2
_cell_length_a 7.6882(18)
_cell_length_b 9.151(2)
_cell_length_c 10.939(3)
_cell_measurement_reflns_used 934
_cell_measurement_temperature 298(2)
_cell_measurement_theta_max 27.49
_cell_measurement_theta_min 1.91
_cell_volume 734.9(3)
_computing_cell_refinement 'SAINT (Bruker, 2000)'
_computing_data_collection 'SMART (Bruker, 2000)'
_computing_data_reduction 'SAINT (Bruker, 2000)'
_computing_molecular_graphics 'SHELXTL (Sheldrick, 2008)'
_computing_publication_material
;
SHELXTL (Sheldrick, 2008), PARST (Nardelli, 1995) and PLATON
(Spek, 2009)
;
_computing_structure_refinement 'SHELXL97 (Sheldrick, 2008)'
_computing_structure_solution 'SHELXS97 (Sheldrick, 2008)'
_diffrn_ambient_temperature 298(2)
_diffrn_detector_area_resol_mean 83.66
_diffrn_measured_fraction_theta_full 0.999
_diffrn_measured_fraction_theta_max 0.999
_diffrn_measurement_device_type
;
Bruker SMART APEX CCD area-detector diffractometer
;
_diffrn_measurement_method '\w scan'
_diffrn_radiation_monochromator graphite
_diffrn_radiation_source 'fine-focus sealed tube'
_diffrn_radiation_type MoK\a
_diffrn_radiation_wavelength 0.71073
_diffrn_reflns_av_R_equivalents 0.0179
_diffrn_reflns_av_sigmaI/netI 0.0194
_diffrn_reflns_limit_h_max 9
_diffrn_reflns_limit_h_min -9
_diffrn_reflns_limit_k_max 11
_diffrn_reflns_limit_k_min -11
_diffrn_reflns_limit_l_max 14
_diffrn_reflns_limit_l_min -14
_diffrn_reflns_number 9303
_diffrn_reflns_theta_full 27.49
_diffrn_reflns_theta_max 27.49
_diffrn_reflns_theta_min 1.91
_exptl_absorpt_coefficient_mu 0.410
_exptl_absorpt_correction_T_max 0.9262
_exptl_absorpt_correction_T_min 0.8903
_exptl_absorpt_correction_type multi-scan
_exptl_absorpt_process_details '(SADABS; Bruker, 2000)'
_exptl_crystal_colour colourless
_exptl_crystal_density_diffrn 1.432
_exptl_crystal_density_method 'not measured'
_exptl_crystal_description slab
_exptl_crystal_F_000 332
_exptl_crystal_size_max 0.29
_exptl_crystal_size_mid 0.25
_exptl_crystal_size_min 0.19
_refine_diff_density_max 0.239
_refine_diff_density_min -0.223
_refine_ls_extinction_method none
_refine_ls_goodness_of_fit_ref 1.062
_refine_ls_hydrogen_treatment constr
_refine_ls_matrix_type full
_refine_ls_number_constraints 0
_refine_ls_number_parameters 181
_refine_ls_number_reflns 3351
_refine_ls_number_restraints 0
_refine_ls_restrained_S_all 1.062
_refine_ls_R_factor_all 0.0457
_refine_ls_R_factor_gt 0.0394
_refine_ls_shift/su_max 0.000
_refine_ls_shift/su_mean 0.000
_refine_ls_structure_factor_coef Fsqd
_refine_ls_weighting_details 'calc w=1/[\s^2^(Fo^2^)+(0.0530P)^2^+0.1878P] where P=(Fo^2^+2Fc^2^)/3'
_refine_ls_weighting_scheme calc
_refine_ls_wR_factor_gt 0.1002
_refine_ls_wR_factor_ref 0.1049
_reflns_number_gt 2928
_reflns_number_total 3351
_reflns_threshold_expression I>2/s(I)
_cod_data_source_file bh2378.cif
_cod_data_source_block I
_cod_database_code 2231805
_cod_database_fobs_code 2231805

loop_
_symmetry_equiv_pos_as_xyz
'x, y, z'
'-x, -y, -z'

loop_
_atom_site_type_symbol
_atom_site_label
_atom_site_fract_x
_atom_site_fract_y
_atom_site_fract_z
_atom_site_U_iso_or_equiv
_atom_site_adp_type
_atom_site_calc_flag
_atom_site_refinement_flags
_atom_site_occupancy
_atom_site_symmetry_multiplicity
Cl Cl1 0.76739(8) 0.42437(6) 0.51080(5) 0.06766(17) Uani d . 1 1
S S1 0.35046(6) 0.36496(4) 1.10956(4) 0.04799(14) Uani d . 1 1
O O1 0.38199(19) 0.05467(12) 0.74925(12) 0.0523(3) Uani d . 1 1
O O2 0.0551(2) -0.00809(15) 1.36092(13) 0.0633(4) Uani d . 1 1
O O3 0.23484(18) -0.21076(12) 0.90512(12) 0.0521(3) Uani d . 1 1
N N1 0.40933(18) 0.27749(13) 0.88324(12) 0.0393(3) Uani d . 1 1
H H1A 0.4464 0.3739 0.8901 0.047 Uiso calc R 1 1
N N2 0.29315(17) 0.07994(13) 0.97717(12) 0.0379(3) Uani d . 1 1
H H2A 0.3046 0.0287 0.9073 0.045 Uiso calc R 1 1
C C1 0.5613(3) 0.2829(2) 0.45811(17) 0.0549(4) Uani d . 1 1
H H1B 0.4647 0.3319 0.4332 0.066 Uiso calc R 1 1
H H1C 0.5743 0.2142 0.3851 0.066 Uiso calc R 1 1
C C2 0.5121(3) 0.19342(19) 0.55845(15) 0.0466(4) Uani d . 1 1
H H2B 0.6092 0.1445 0.5826 0.056 Uiso calc R 1 1
H H2C 0.4052 0.1144 0.5235 0.056 Uiso calc R 1 1
C C3 0.4770(3) 0.28733(18) 0.67463(15) 0.0457(4) Uani d . 1 1
H H3A 0.5857 0.3630 0.7127 0.055 Uiso calc R 1 1
H H3B 0.3837 0.3401 0.6506 0.055 Uiso calc R 1 1
C C4 0.4193(2) 0.19249(17) 0.76973(15) 0.0388(3) Uani d . 1 1
C C5 0.3481(2) 0.22955(16) 0.98775(14) 0.0353(3) Uani d . 1 1
C C6 0.2192(2) -0.00946(16) 1.06058(14) 0.0356(3) Uani d . 1 1
C C7 0.1739(2) 0.04605(17) 1.17392(15) 0.0414(3) Uani d . 1 1
H H7A 0.1919 0.1500 1.2009 0.050 Uiso calc R 1 1
C C8 0.1013(2) -0.05441(19) 1.24712(15) 0.0435(4) Uani d . 1 1
C C9 0.0757(2) -0.20879(19) 1.20822(17) 0.0475(4) Uani d . 1 1
H H9A 0.0292 -0.2752 1.2584 0.057 Uiso calc R 1 1
C C10 0.1191(2) -0.26447(18) 1.09489(17) 0.0463(4) Uani d . 1 1
H H10A 0.1010 -0.3686 1.0688 0.056 Uiso calc R 1 1
C C11 0.1893(2) -0.16674(17) 1.01961(15) 0.0394(3) Uani d . 1 1
C C12 0.0271(3) 0.1408(2) 1.38725(18) 0.0584(5) Uani d . 1 1
H H12A -0.0043 0.1587 1.4693 0.088 Uiso calc R 1 1
H H12B -0.0689 0.1522 1.3260 0.088 Uiso calc R 1 1
H H12C 0.1354 0.2125 1.3843 0.088 Uiso calc R 1 1
C C13 0.1689(3) -0.36576(19) 0.84650(18) 0.0540(4) Uani d . 1 1
H H13A 0.2096 -0.3825 0.7675 0.081 Uiso calc R 1 1
H H13B 0.0396 -0.3895 0.8329 0.081 Uiso calc R 1 1
H H13C 0.2130 -0.4296 0.8997 0.081 Uiso calc R 1 1

loop_
_atom_site_aniso_label
_atom_site_aniso_U_11
_atom_site_aniso_U_22
_atom_site_aniso_U_33
_atom_site_aniso_U_12
_atom_site_aniso_U_13
_atom_site_aniso_U_23
Cl1 0.0734(3) 0.0600(3) 0.0700(3) 0.0030(2) 0.0293(3) 0.0139(2)
S1 0.0672(3) 0.0281(2) 0.0468(2) -0.00080(17) 0.0255(2) 0.00220(16)
O1 0.0760(8) 0.0283(6) 0.0488(7) -0.0001(5) 0.0206(6) 0.0022(5)
O2 0.1019(11) 0.0522(7) 0.0481(7) 0.0223(7) 0.0333(7) 0.0227(6)
O3 0.0739(8) 0.0282(5) 0.0537(7) 0.0013(5) 0.0262(6) 0.0057(5)
N1 0.0517(8) 0.0240(6) 0.0410(7) 0.0006(5) 0.0160(6) 0.0058(5)
N2 0.0488(7) 0.0259(6) 0.0370(6) 0.0008(5) 0.0123(5) 0.0050(5)
C1 0.0685(12) 0.0546(11) 0.0401(9) 0.0094(9) 0.0141(8) 0.0050(8)
C2 0.0597(10) 0.0363(8) 0.0413(9) 0.0074(7) 0.0120(7) 0.0007(6)
C3 0.0657(11) 0.0325(8) 0.0403(8) 0.0090(7) 0.0179(7) 0.0059(6)
C4 0.0438(8) 0.0312(7) 0.0396(8) 0.0029(6) 0.0103(6) 0.0055(6)
C5 0.0372(7) 0.0290(7) 0.0388(7) 0.0027(6) 0.0092(6) 0.0076(5)
C6 0.0370(7) 0.0299(7) 0.0395(8) 0.0027(6) 0.0060(6) 0.0117(6)
C7 0.0515(9) 0.0320(7) 0.0409(8) 0.0056(6) 0.0094(7) 0.0113(6)
C8 0.0517(9) 0.0422(8) 0.0388(8) 0.0086(7) 0.0097(7) 0.0152(7)
C9 0.0557(10) 0.0405(8) 0.0491(9) 0.0047(7) 0.0120(8) 0.0226(7)
C10 0.0565(10) 0.0293(7) 0.0527(9) 0.0031(7) 0.0114(8) 0.0134(7)
C11 0.0426(8) 0.0313(7) 0.0437(8) 0.0035(6) 0.0089(6) 0.0095(6)
C12 0.0805(13) 0.0503(10) 0.0482(10) 0.0129(9) 0.0235(9) 0.0116(8)
C13 0.0685(12) 0.0324(8) 0.0579(11) 0.0048(8) 0.0158(9) 0.0026(7)

loop_
_atom_type_symbol
_atom_type_description
_atom_type_scat_dispersion_real
_atom_type_scat_dispersion_imag
_atom_type_scat_source
C C 0.0033 0.0016 'International Tables Vol C Tables 4.2.6.8 and 6.1.1.4'
H H 0.0000 0.0000 'International Tables Vol C Tables 4.2.6.8 and 6.1.1.4'
N N 0.0061 0.0033 'International Tables Vol C Tables 4.2.6.8 and 6.1.1.4'
O O 0.0106 0.0060 'International Tables Vol C Tables 4.2.6.8 and 6.1.1.4'
S S 0.1246 0.1234 'International Tables Vol C Tables 4.2.6.8 and 6.1.1.4'
Cl Cl 0.1484 0.1585 'International Tables Vol C Tables 4.2.6.8 and 6.1.1.4'

loop_
_geom_angle_atom_site_label_1
_geom_angle_atom_site_label_2
_geom_angle_atom_site_label_3
_geom_angle
C8 O2 C12 117.89(13)
C11 O3 C13 117.32(13)
C4 N1 C5 129.36(12)
C4 N1 H1A 115.3
C5 N1 H1A 115.3
C5 N2 C6 131.35(13)
C5 N2 H2A 114.3
C6 N2 H2A 114.3
C2 C1 Cl1 112.05(13)
C2 C1 H1B 109.2
Cl1 C1 H1B 109.2
C2 C1 H1C 109.2
Cl1 C1 H1C 109.2
H1B C1 H1C 107.9
C1 C2 C3 114.17(14)
C1 C2 H2B 108.7
C3 C2 H2B 108.7
C1 C2 H2C 108.7
C3 C2 H2C 108.7
H2B C2 H2C 107.6
C4 C3 C2 112.46(13)
C4 C3 H3A 109.1
C2 C3 H3A 109.1
C4 C3 H3B 109.1
C2 C3 H3B 109.1
H3A C3 H3B 107.8
O1 C4 N1 122.66(14)
O1 C4 C3 123.84(14)
N1 C4 C3 113.49(13)
N2 C5 N1 115.06(13)
N2 C5 S1 128.21(12)
N1 C5 S1 116.73(10)
C7 C6 C11 119.81(13)
C7 C6 N2 125.40(13)
C11 C6 N2 114.78(13)
C6 C7 C8 119.69(14)
C6 C7 H7A 120.2
C8 C7 H7A 120.2
O2 C8 C9 116.42(14)
O2 C8 C7 123.06(15)
C9 C8 C7 120.50(15)
C10 C9 C8 119.96(15)
C10 C9 H9A 120.0
C8 C9 H9A 120.0
C9 C10 C11 120.59(15)
C9 C10 H10A 119.7
C11 C10 H10A 119.7
O3 C11 C10 125.02(14)
O3 C11 C6 115.55(13)
C10 C11 C6 119.43(15)
O2 C12 H12A 109.5
O2 C12 H12B 109.5
H12A C12 H12B 109.5
O2 C12 H12C 109.5
H12A C12 H12C 109.5
H12B C12 H12C 109.5
O3 C13 H13A 109.5
O3 C13 H13B 109.5
H13A C13 H13B 109.5
O3 C13 H13C 109.5
H13A C13 H13C 109.5
H13B C13 H13C 109.5

loop_
_geom_bond_atom_site_label_1
_geom_bond_atom_site_label_2
_geom_bond_distance
Cl1 C1 1.798(2)
S1 C5 1.6750(16)
O1 C4 1.2156(19)
O2 C8 1.370(2)
O2 C12 1.415(2)
O3 C11 1.370(2)
O3 C13 1.4267(19)
N1 C4 1.3839(19)
N1 C5 1.3905(19)
N1 H1A 0.8600
N2 C5 1.3324(18)
N2 C6 1.4149(18)
N2 H2A 0.8600
C1 C2 1.508(2)
C1 H1B 0.9700
C1 H1C 0.9700
C2 C3 1.513(2)
C2 H2B 0.9700
C2 H2C 0.9700
C3 C4 1.507(2)
C3 H3A 0.9700
C3 H3B 0.9700
C6 C7 1.385(2)
C6 C11 1.405(2)
C7 C8 1.390(2)
C7 H7A 0.9300
C8 C9 1.380(2)
C9 C10 1.378(3)
C9 H9A 0.9300
C10 C11 1.384(2)
C10 H10A 0.9300
C12 H12A 0.9600
C12 H12B 0.9600
C12 H12C 0.9600
C13 H13A 0.9600
C13 H13B 0.9600
C13 H13C 0.9600

loop_
_geom_hbond_atom_site_label_D
_geom_hbond_atom_site_label_H
_geom_hbond_atom_site_label_A
_geom_hbond_site_symmetry_A
_geom_hbond_distance_DH
_geom_hbond_distance_HA
_geom_hbond_distance_DA
_geom_hbond_angle_DHA
_geom_hbond_publ_flag
N2 H2A O1 1_555 0.86 1.93 2.663(2) 141 yes
N2 H2A O3 1_555 0.86 2.15 2.5895(18) 112 no
C7 H7A S1 1_555 0.93 2.51 3.1853(18) 129 yes
N1 H1A S1 2_667 0.86 2.58 3.4058(16) 161 yes
C3 H3A S1 2_667 0.97 2.83 3.5633(19) 133 yes
C12 H12A O2 2_558 0.96 2.50 3.259(3) 136 yes

loop_
_cod_related_entry_id
_cod_related_entry_database
_cod_related_entry_code
1 ChemSpider 30657002
